data_2242578
loop_
_publ_author_name
'Akkurt, Mehmet'
'Duruskari, Gulnara Sh.'
'Toze, Flavien A. A.'
'Khalilov, Ali N.'
'Huseynova, Afat T.'

_publ_section_title
;
 Crystal structure and Hirshfeld surface analysis of
 (<i>E</i>)-3-[(2,3-dichlorobenzylidene)amino]-5-phenylthiazolidin-2-iminium
 bromide
;
_journal_coeditor_code SJ5561
_journal_issue 8
_journal_name_full 'Acta Crystallographica Section E'
_journal_page_first 1168
_journal_page_last 1172
_journal_paper_doi 10.1107/S2056989018010496
_journal_volume 74
_journal_year 2018
_chemical_formula_iupac 'C16 H14 Cl2 N3 S +, Br -'
_chemical_formula_moiety 'C16 H14 Cl2 N3 S +, Br -'
_chemical_formula_sum 'C16 H14 Br Cl2 N3 S'
_chemical_formula_weight 431.17
_chemical_name_systematic
;
(<i>E</i>)-3-[(2,3-Dichlorobenzylidene)amino]-5-phenylthiazolidin-2-iminium
bromide
;
_space_group_crystal_system monoclinic
_space_group_IT_number 14
_space_group_name_Hall '-P 2ybc'
_space_group_name_H-M_alt 'P 1 21/c 1'
_symmetry_space_group_name_Hall '-P 2ybc'
_symmetry_space_group_name_H-M 'P 1 21/c 1'
_atom_sites_solution_hydrogens mixed
_atom_sites_solution_primary direct
_atom_sites_solution_secondary difmap
_audit_creation_method SHELXL-2016/6
_cell_angle_alpha 90
_cell_angle_beta 93.678(2)
_cell_angle_gamma 90
_cell_formula_units_Z 4
_cell_length_a 11.2586(8)
_cell_length_b 6.8886(5)
_cell_length_c 23.0145(16)
_cell_measurement_reflns_used 5051
_cell_measurement_temperature 296(2)
_cell_measurement_theta_max 24.34
_cell_measurement_theta_min 2.45
_cell_volume 1781.2(2)
_computing_cell_refinement
;
SAINT (Bruker, 2007)
;
_computing_data_collection
;
APEX2 (Bruker, 2007)
;
_computing_data_reduction
;
SAINT (Bruker, 2007)
;
_computing_molecular_graphics
;
ORTEP-3 for Windows (Farrugia, 2012) and Mercury (Macrae <i>et al.</i>,
2008)
;
_computing_publication_material
;
PLATON (Spek, 2003)
;
_computing_structure_refinement
;
SHELXL2014 (Sheldrick, 2015)
;
_computing_structure_solution
;
SHELXS97 (Sheldrick, 2008)
;
_diffrn_ambient_temperature 296(2)
_diffrn_measured_fraction_theta_full 0.999
_diffrn_measured_fraction_theta_max 0.999
_diffrn_measurement_device_type 'Bruker APEXII CCD'
_diffrn_measurement_method '\f and \w scans'
_diffrn_radiation_type MoK\a
_diffrn_radiation_wavelength 0.71073
_diffrn_reflns_av_R_equivalents 0.0850
_diffrn_reflns_limit_h_max 14
_diffrn_reflns_limit_h_min -14
_diffrn_reflns_limit_k_max 8
_diffrn_reflns_limit_k_min -8
_diffrn_reflns_limit_l_max 28
_diffrn_reflns_limit_l_min -28
_diffrn_reflns_number 20932
_diffrn_reflns_theta_full 25.242
_diffrn_reflns_theta_max 26.394
_diffrn_reflns_theta_min 2.453
_exptl_absorpt_coefficient_mu 2.726
_exptl_absorpt_correction_T_max 0.546
_exptl_absorpt_correction_T_min 0.483
_exptl_absorpt_correction_type multi-scan
_exptl_absorpt_process_details
;
(SADABS; Bruker, 2007)
;
_exptl_crystal_colour colourless
_exptl_crystal_density_diffrn 1.608
_exptl_crystal_description block
_exptl_crystal_F_000 864
_exptl_crystal_size_max 0.280
_exptl_crystal_size_mid 0.250
_exptl_crystal_size_min 0.240
_refine_diff_density_max 0.467
_refine_diff_density_min -0.610
_refine_ls_extinction_method none
_refine_ls_goodness_of_fit_ref 1.041
_refine_ls_hydrogen_treatment constr
_refine_ls_matrix_type full
_refine_ls_number_parameters 182
_refine_ls_number_reflns 3651
_refine_ls_number_restraints 12
_refine_ls_restrained_S_all 1.061
_refine_ls_R_factor_all 0.1007
_refine_ls_R_factor_gt 0.0507
_refine_ls_shift/su_max 0.001
_refine_ls_shift/su_mean 0.000
_refine_ls_structure_factor_coef Fsqd
_refine_ls_weighting_details 'w=1/[\s^2^(Fo^2^)+(0.0342P)^2^+3.7192P] where P=(Fo^2^+2Fc^2^)/3'
_refine_ls_weighting_scheme calc
_refine_ls_wR_factor_gt 0.1022
_refine_ls_wR_factor_ref 0.1231
_reflns_number_gt 2325
_reflns_number_total 3651
_reflns_threshold_expression 'I > 2\s(I)'
_cod_data_source_file sj5561sup1.cif
_cod_data_source_block global
_cod_database_code 2242578
_shelx_space_group_comment
;
The symmetry employed for this shelxl refinement is uniquely defined
by the following loop, which should always be used as a source of
symmetry information in preference to the above space-group names.
They are only intended as comments.
;
_shelx_estimated_absorpt_t_min 0.516
_shelx_estimated_absorpt_t_max 0.561

loop_
_space_group_symop_operation_xyz
'x, y, z'
'-x, y+1/2, -z+1/2'
'-x, -y, -z'
'x, -y-1/2, z-1/2'

loop_
_atom_site_type_symbol
_atom_site_label
_atom_site_fract_x
_atom_site_fract_y
_atom_site_fract_z
_atom_site_U_iso_or_equiv
_atom_site_adp_type
_atom_site_calc_flag
_atom_site_occupancy
_atom_site_disorder_assembly
_atom_site_disorder_group
Br Br1 0.33815(4) 0.95208(8) 0.56902(2) 0.05678(19) Uani d 1 . .
Cl Cl1 1.02426(13) 0.1283(2) 0.44079(7) 0.0687(4) Uani d 1 . .
Cl Cl2 1.12966(15) 0.2307(2) 0.32291(7) 0.0869(5) Uani d 1 . .
S S1 0.52713(12) 0.4896(2) 0.61266(6) 0.0624(4) Uani d 1 . .
N N1 0.7591(3) 0.5219(5) 0.49730(15) 0.0408(9) Uani d 1 . .
N N2 0.6952(3) 0.4605(6) 0.54294(15) 0.0433(9) Uani d 1 . .
N N3 0.5794(4) 0.7393(6) 0.53057(18) 0.0579(12) Uani d 1 . .
H H3A 0.624225 0.782615 0.502288 0.069 Uiso d 1 . .
H H3B 0.510005 0.793065 0.539518 0.069 Uiso d 1 . .
C C1 0.7176(4) 0.2900(7) 0.5795(2) 0.0465(11) Uani d 1 . .
H H1A 0.787141 0.310790 0.605841 0.056 Uiso calc 1 . .
H H1B 0.731818 0.177512 0.555530 0.056 Uiso calc 1 . .
C C2 0.6072(4) 0.2576(7) 0.6139(2) 0.0456(11) Uani d 1 . .
H H2A 0.556596 0.159930 0.593684 0.055 Uiso calc 1 . .
C C3 0.6050(4) 0.5758(7) 0.5566(2) 0.0436(11) Uani d 1 . .
C C4 0.8437(4) 0.4154(6) 0.48214(18) 0.0380(10) Uani d 1 . .
H H4A 0.865728 0.304542 0.503231 0.046 Uiso calc 1 . .
C C5 0.9060(4) 0.4708(6) 0.43080(18) 0.0368(10) Uani d 1 . .
C C6 0.9857(4) 0.3433(6) 0.40648(19) 0.0414(10) Uani d 1 . .
C C7 1.0339(4) 0.3904(8) 0.3543(2) 0.0514(13) Uani d 1 . .
C C8 1.0074(4) 0.5637(9) 0.3272(2) 0.0608(14) Uani d 1 . .
H H8A 1.039350 0.593679 0.292068 0.073 Uiso calc 1 . .
C C9 0.9330(5) 0.6929(8) 0.3525(2) 0.0586(14) Uani d 1 . .
H H9A 0.916921 0.812359 0.334891 0.070 Uiso calc 1 . .
C C10 0.8825(4) 0.6470(7) 0.4033(2) 0.0487(12) Uani d 1 . .
H H10A 0.831686 0.735272 0.419627 0.058 Uiso calc 1 . .
C C11 0.6345(4) 0.1918(6) 0.67564(14) 0.0609(8) Uani d 1 . .
C C12 0.6080(6) 0.0096(6) 0.6973(3) 0.0609(8) Uani d 0.541(9) A 1
H H12A 0.571907 -0.083422 0.672760 0.073 Uiso calc 0.541(9) A 1
C C13 0.6355(8) -0.0337(10) 0.7556(3) 0.0609(8) Uani d 0.541(9) A 1
H H13A 0.617773 -0.155583 0.770084 0.073 Uiso calc 0.541(9) A 1
C C14 0.6895(7) 0.1053(15) 0.79226(18) 0.0609(8) Uani d 0.541(9) A 1
H H14A 0.707872 0.076397 0.831271 0.073 Uiso calc 0.541(9) A 1
C C15 0.7160(6) 0.2875(13) 0.7706(2) 0.0609(8) Uani d 0.541(9) A 1
H H15A 0.752105 0.380540 0.795135 0.073 Uiso calc 0.541(9) A 1
C C16 0.6885(6) 0.3308(7) 0.7123(2) 0.0609(8) Uani d 0.541(9) A 1
H H16A 0.706240 0.452706 0.697811 0.073 Uiso calc 0.541(9) A 1
C C12' 0.5874(10) 0.0071(10) 0.6850(4) 0.0609(8) Uani d 0.459(9) A 2
H H12B 0.540937 -0.050445 0.654817 0.073 Uiso calc 0.459(9) A 2
C C13' 0.6064(10) -0.0955(17) 0.7373(4) 0.0609(8) Uani d 0.459(9) A 2
H H13B 0.575083 -0.219058 0.741912 0.073 Uiso calc 0.459(9) A 2
C C14' 0.6746(10) -0.0036(19) 0.7822(5) 0.0609(8) Uani d 0.459(9) A 2
H H14B 0.690965 -0.069494 0.817074 0.073 Uiso calc 0.459(9) A 2
C C15' 0.7188(10) 0.1846(18) 0.7762(4) 0.0609(8) Uani d 0.459(9) A 2
H H15B 0.758883 0.247056 0.807429 0.073 Uiso calc 0.459(9) A 2
C C16' 0.7016(9) 0.2771(16) 0.7221(3) 0.0609(8) Uani d 0.459(9) A 2
H H16B 0.735675 0.398420 0.716985 0.073 Uiso calc 0.459(9) A 2

loop_
_atom_site_aniso_label
_atom_site_aniso_U_11
_atom_site_aniso_U_22
_atom_site_aniso_U_33
_atom_site_aniso_U_12
_atom_site_aniso_U_13
_atom_site_aniso_U_23
Br1 0.0494(3) 0.0517(3) 0.0702(4) 0.0042(3) 0.0114(2) 0.0059(3)
Cl1 0.0778(9) 0.0476(8) 0.0840(10) 0.0186(7) 0.0307(8) 0.0078(7)
Cl2 0.0899(11) 0.0856(11) 0.0910(12) 0.0098(9) 0.0511(9) -0.0178(9)
S1 0.0564(8) 0.0674(9) 0.0669(9) 0.0151(7) 0.0308(7) 0.0139(7)
N1 0.041(2) 0.044(2) 0.039(2) -0.0015(17) 0.0120(16) -0.0025(17)
N2 0.045(2) 0.046(2) 0.041(2) 0.0077(18) 0.0128(17) 0.0048(18)
N3 0.052(2) 0.057(3) 0.067(3) 0.019(2) 0.025(2) 0.011(2)
C1 0.049(3) 0.049(3) 0.042(3) 0.007(2) 0.009(2) 0.004(2)
C2 0.043(3) 0.051(3) 0.044(3) -0.001(2) 0.008(2) 0.003(2)
C3 0.042(2) 0.045(3) 0.044(3) 0.002(2) 0.009(2) 0.001(2)
C4 0.038(2) 0.039(3) 0.037(2) -0.0026(19) 0.0010(19) -0.0036(19)
C5 0.033(2) 0.040(2) 0.037(2) -0.0042(19) 0.0035(18) -0.005(2)
C6 0.039(2) 0.039(3) 0.046(3) -0.004(2) 0.002(2) -0.002(2)
C7 0.048(3) 0.059(3) 0.049(3) -0.004(2) 0.015(2) -0.012(3)
C8 0.051(3) 0.084(4) 0.048(3) -0.004(3) 0.012(2) 0.004(3)
C9 0.055(3) 0.061(3) 0.060(3) 0.005(3) 0.007(3) 0.015(3)
C10 0.047(3) 0.050(3) 0.049(3) 0.006(2) 0.008(2) 0.000(2)
C11 0.0495(16) 0.090(2) 0.0436(16) 0.0106(16) 0.0043(12) 0.0150(15)
C12 0.0495(16) 0.090(2) 0.0436(16) 0.0106(16) 0.0043(12) 0.0150(15)
C13 0.0495(16) 0.090(2) 0.0436(16) 0.0106(16) 0.0043(12) 0.0150(15)
C14 0.0495(16) 0.090(2) 0.0436(16) 0.0106(16) 0.0043(12) 0.0150(15)
C15 0.0495(16) 0.090(2) 0.0436(16) 0.0106(16) 0.0043(12) 0.0150(15)
C16 0.0495(16) 0.090(2) 0.0436(16) 0.0106(16) 0.0043(12) 0.0150(15)
C12' 0.0495(16) 0.090(2) 0.0436(16) 0.0106(16) 0.0043(12) 0.0150(15)
C13' 0.0495(16) 0.090(2) 0.0436(16) 0.0106(16) 0.0043(12) 0.0150(15)
C14' 0.0495(16) 0.090(2) 0.0436(16) 0.0106(16) 0.0043(12) 0.0150(15)
C15' 0.0495(16) 0.090(2) 0.0436(16) 0.0106(16) 0.0043(12) 0.0150(15)
C16' 0.0495(16) 0.090(2) 0.0436(16) 0.0106(16) 0.0043(12) 0.0150(15)

loop_
_atom_type_symbol
_atom_type_description
_atom_type_scat_dispersion_real
_atom_type_scat_dispersion_imag
_atom_type_scat_source
C C 0.0033 0.0016 'International Tables Vol C Tables 4.2.6.8 and 6.1.1.4'
H H 0.0000 0.0000 'International Tables Vol C Tables 4.2.6.8 and 6.1.1.4'
Br Br -0.2901 2.4595 'International Tables Vol C Tables 4.2.6.8 and 6.1.1.4'
Cl Cl 0.1484 0.1585 'International Tables Vol C Tables 4.2.6.8 and 6.1.1.4'
N N 0.0061 0.0033 'International Tables Vol C Tables 4.2.6.8 and 6.1.1.4'
S S 0.1246 0.1234 'International Tables Vol C Tables 4.2.6.8 and 6.1.1.4'

loop_
_geom_angle_atom_site_label_1
_geom_angle_atom_site_label_2
_geom_angle_atom_site_label_3
_geom_angle
C3 S1 C2 92.3(2)
C4 N1 N2 118.1(4)
C3 N2 N1 115.9(4)
C3 N2 C1 116.6(4)
N1 N2 C1 127.4(3)
C3 N3 H3A 120.2
C3 N3 H3B 114.9
H3A N3 H3B 124.4
N2 C1 C2 107.4(4)
N2 C1 H1A 110.2
C2 C1 H1A 110.2
N2 C1 H1B 110.2
C2 C1 H1B 110.2
H1A C1 H1B 108.5
C11 C2 C1 114.2(4)
C11 C2 S1 110.4(3)
C1 C2 S1 106.2(3)
C11 C2 H2A 108.7
C1 C2 H2A 108.7
S1 C2 H2A 108.7
N3 C3 N2 123.6(4)
N3 C3 S1 122.6(3)
N2 C3 S1 113.8(3)
N1 C4 C5 118.6(4)
N1 C4 H4A 120.7
C5 C4 H4A 120.7
C10 C5 C6 118.5(4)
C10 C5 C4 120.6(4)
C6 C5 C4 120.8(4)
C7 C6 C5 119.7(4)
C7 C6 Cl1 119.8(4)
C5 C6 Cl1 120.4(3)
C8 C7 C6 120.7(4)
C8 C7 Cl2 119.2(4)
C6 C7 Cl2 120.1(4)
C7 C8 C9 119.5(5)
C7 C8 H8A 120.2
C9 C8 H8A 120.2
C10 C9 C8 120.6(5)
C10 C9 H9A 119.7
C8 C9 H9A 119.7
C9 C10 C5 120.9(5)
C9 C10 H10A 119.5
C5 C10 H10A 119.5
C12 C11 C16 120.0
C16' C11 C12' 117.1(6)
C12 C11 C2 125.1(4)
C16 C11 C2 114.9(4)
C16' C11 C2 131.6(6)
C12' C11 C2 111.2(5)
C13 C12 C11 120.0
C13 C12 H12A 120.0
C11 C12 H12A 120.0
C12 C13 C14 120.0
C12 C13 H13A 120.0
C14 C13 H13A 120.0
C13 C14 C15 120.0
C13 C14 H14A 120.0
C15 C14 H14A 120.0
C16 C15 C14 120.0
C16 C15 H15A 120.0
C14 C15 H15A 120.0
C15 C16 C11 120.0
C15 C16 H16A 120.0
C11 C16 H16A 120.0
C11 C12' C13' 123.5(9)
C11 C12' H12B 118.3
C13' C12' H12B 118.3
C14' C13' C12' 117.0(10)
C14' C13' H13B 121.5
C12' C13' H13B 121.5
C15' C14' C13' 121.8(10)
C15' C14' H14B 119.1
C13' C14' H14B 119.1
C14' C15' C16' 118.7(10)
C14' C15' H15B 120.6
C16' C15' H15B 120.6
C11 C16' C15' 121.7(8)
C11 C16' H16B 119.2
C15' C16' H16B 119.2

loop_
_geom_bond_atom_site_label_1
_geom_bond_atom_site_label_2
_geom_bond_distance
Cl1 C6 1.720(5)
Cl2 C7 1.730(5)
S1 C3 1.712(5)
S1 C2 1.834(5)
N1 C4 1.269(5)
N1 N2 1.377(5)
N2 C3 1.342(5)
N2 C1 1.457(6)
N3 C3 1.299(6)
N3 H3A 0.9000
N3 H3B 0.9001
C1 C2 1.533(6)
C1 H1A 0.9700
C1 H1B 0.9700
C2 C11 1.503(6)
C2 H2A 0.9800
C4 C5 1.463(6)
C4 H4A 0.9300
C5 C10 1.386(6)
C5 C6 1.398(6)
C6 C7 1.388(6)
C7 C8 1.370(7)
C8 C9 1.376(7)
C8 H8A 0.9300
C9 C10 1.371(7)
C9 H9A 0.9300
C10 H10A 0.9300
C11 C12 1.3900
C11 C16 1.3900
C11 C16' 1.399(2)
C11 C12' 1.400(2)
C12 C13 1.3900
C12 H12A 0.9300
C13 C14 1.3900
C13 H13A 0.9300
C14 C15 1.3900
C14 H14A 0.9300
C15 C16 1.3900
C15 H15A 0.9300
C16 H16A 0.9300
C12' C13' 1.400(2)
C12' H12B 0.9300
C13' C14' 1.400(2)
C13' H13B 0.9300
C14' C15' 1.399(2)
C14' H14B 0.9300
C15' C16' 1.400(2)
C15' H15B 0.9300
C16' H16B 0.9300

loop_
_geom_hbond_atom_site_label_D
_geom_hbond_atom_site_label_H
_geom_hbond_atom_site_label_A
_geom_hbond_site_symmetry_A
_geom_hbond_distance_DH
_geom_hbond_distance_HA
_geom_hbond_distance_DA
_geom_hbond_angle_DHA
N3 H3A Br1 3_676 0.90 2.51 3.303(4) 147.2
N3 H3B Br1 . 0.90 2.36 3.258(4) 174.8
C13' H13B Cg3 2_646 0.93 2.91 3.596(12) 132
C13' H13B Cg4 2_646 0.93 2.99 3.746(12) 139
C2 H2A Br1 1_545 0.98 2.87 3.778(5) 154
C10 H10A Br1 3_676 0.93 2.90 3.796(5) 161
C7 Cl2 Cg3 3_756 1.730(5) 3.799(3) 5.525(6) 174.83(18)
C7 Cl2 Cg4 3_756 1.730(5) 3.574(4) 5.299(6) 174.52(18)

loop_
_geom_torsion_atom_site_label_1
_geom_torsion_atom_site_label_2
_geom_torsion_atom_site_label_3
_geom_torsion_atom_site_label_4
_geom_torsion
C4 N1 N2 C3 -178.7(4)
C4 N1 N2 C1 4.3(6)
C3 N2 C1 C2 16.1(6)
N1 N2 C1 C2 -166.9(4)
N2 C1 C2 C11 -141.6(4)
N2 C1 C2 S1 -19.8(4)
C3 S1 C2 C11 140.2(3)
C3 S1 C2 C1 15.9(4)
N1 N2 C3 N3 -2.2(7)
C1 N2 C3 N3 175.2(5)
N1 N2 C3 S1 178.8(3)
C1 N2 C3 S1 -3.8(5)
C2 S1 C3 N3 173.2(4)
C2 S1 C3 N2 -7.8(4)
N2 N1 C4 C5 175.1(4)
N1 C4 C5 C10 7.4(6)
N1 C4 C5 C6 -169.2(4)
C10 C5 C6 C7 -3.5(6)
C4 C5 C6 C7 173.1(4)
C10 C5 C6 Cl1 176.6(3)
C4 C5 C6 Cl1 -6.8(6)
C5 C6 C7 C8 2.2(7)
Cl1 C6 C7 C8 -177.9(4)
C5 C6 C7 Cl2 -178.4(3)
Cl1 C6 C7 Cl2 1.6(6)
C6 C7 C8 C9 0.6(8)
Cl2 C7 C8 C9 -178.8(4)
C7 C8 C9 C10 -2.1(8)
C8 C9 C10 C5 0.7(8)
C6 C5 C10 C9 2.1(7)
C4 C5 C10 C9 -174.5(4)
C1 C2 C11 C12 -112.2(5)
S1 C2 C11 C12 128.3(4)
C1 C2 C11 C16 69.0(5)
S1 C2 C11 C16 -50.4(4)
C1 C2 C11 C16' 58.9(10)
S1 C2 C11 C16' -60.6(9)
C1 C2 C11 C12' -117.4(7)
S1 C2 C11 C12' 123.1(7)
C16 C11 C12 C13 0.0
C2 C11 C12 C13 -178.7(5)
C11 C12 C13 C14 0.0
C12 C13 C14 C15 0.0
C13 C14 C15 C16 0.0
C14 C15 C16 C11 0.0
C12 C11 C16 C15 0.0
C2 C11 C16 C15 178.9(4)
C16' C11 C12' C13' -1.5(15)
C2 C11 C12' C13' 175.4(9)
C11 C12' C13' C14' 1.2(16)
C12' C13' C14' C15' 2.0(16)
C13' C14' C15' C16' -4.9(16)
C12' C11 C16' C15' -1.5(15)
C2 C11 C16' C15' -177.6(7)
C14' C15' C16' C11 4.6(16)
